data_2227679
loop_
_publ_author_name
'Lee, Taewoo'
'Kang, Sung Kwon'

_publ_section_title
;
 Poly[[diaquatris(\m~2~-3-methylpyridine-2-carboxylato)(3-methylpyridine-2-carboxylato)sodiumterbium(III)]
 ethanol monosolvate monohydrate]
;
_journal_coeditor_code IS2603
_journal_issue 11
_journal_name_full 'Acta Crystallographica Section E'
_journal_page_first m1347
_journal_page_last m1348
_journal_paper_doi 10.1107/S1600536810038456
_journal_volume 66
_journal_year 2010
_chemical_formula_iupac '[Na Tb (C7 H6 N O2)4 (H2 O)2], C2 H6 O, H2 O'
_chemical_formula_moiety 'C28 H28 N4 Na O10 Tb, C2 H6 O, H2 O'
_chemical_formula_sum 'C30 H36 N4 Na O12 Tb'
_chemical_formula_weight 826.54
_chemical_name_systematic
;
Poly[[diaquatris(\m~2~-3-methylpyridine-2-carboxylato)(3-methylpyridine-
2-carboxylato)sodiumterbium(III)] ethanol monosolvate monohydrate]
;
_space_group_IT_number 33
_symmetry_cell_setting orthorhombic
_symmetry_space_group_name_Hall 'P 2c -2n'
_symmetry_space_group_name_H-M 'P n a 21'
_audit_creation_method 'WinGX routine CIF_UPDATE'
_cell_angle_alpha 90
_cell_angle_beta 90
_cell_angle_gamma 90
_cell_formula_units_Z 4
_cell_length_a 18.4662(6)
_cell_length_b 18.5290(5)
_cell_length_c 9.8939(3)
_cell_measurement_reflns_used 9041
_cell_measurement_temperature 174(2)
_cell_measurement_theta_max 28.24
_cell_measurement_theta_min 2.33
_cell_volume 3385.30(18)
_computing_cell_refinement 'SAINT (Bruker, 2002)'
_computing_data_collection 'SMART (Bruker, 2002)'
_computing_data_reduction 'SAINT (Bruker, 2002)'
_computing_molecular_graphics 'DIAMOND (Brandenburg, 2010)'
_computing_publication_material 'WinGX (Farrugia, 1999)'
_computing_structure_refinement 'SHELXL97 (Sheldrick, 2008)'
_computing_structure_solution 'SHELXS97 (Sheldrick, 2008)'
_diffrn_ambient_temperature 174(2)
_diffrn_measured_fraction_theta_full 0.993
_diffrn_measured_fraction_theta_max 0.993
_diffrn_measurement_device_type 'Bruker SMART CCD area-detector'
_diffrn_measurement_method '\f and \w scans'
_diffrn_radiation_type MoK\a
_diffrn_radiation_wavelength 0.71073
_diffrn_reflns_av_R_equivalents 0.0383
_diffrn_reflns_limit_h_max 20
_diffrn_reflns_limit_h_min -24
_diffrn_reflns_limit_k_max 24
_diffrn_reflns_limit_k_min -18
_diffrn_reflns_limit_l_max 8
_diffrn_reflns_limit_l_min -13
_diffrn_reflns_number 44141
_diffrn_reflns_theta_full 28.3
_diffrn_reflns_theta_max 28.3
_diffrn_reflns_theta_min 1.56
_exptl_absorpt_coefficient_mu 2.168
_exptl_absorpt_correction_T_max 0.856
_exptl_absorpt_correction_T_min 0.704
_exptl_absorpt_correction_type multi-scan
_exptl_absorpt_process_details '(<i>SADABS</i>; Bruker, 2002)'
_exptl_crystal_colour colourless
_exptl_crystal_density_diffrn 1.622
_exptl_crystal_density_method 'not measured'
_exptl_crystal_description block
_exptl_crystal_F_000 1664
_exptl_crystal_size_max 0.16
_exptl_crystal_size_mid 0.11
_exptl_crystal_size_min 0.07
_refine_diff_density_max 0.506
_refine_diff_density_min -0.561
_refine_ls_abs_structure_details 'Flack (1983), 2234 Friedel pairs'
_refine_ls_abs_structure_Flack 0.001(6)
_refine_ls_extinction_method none
_refine_ls_goodness_of_fit_ref 1.074
_refine_ls_hydrogen_treatment mixed
_refine_ls_matrix_type full
_refine_ls_number_parameters 460
_refine_ls_number_reflns 6652
_refine_ls_number_restraints 6
_refine_ls_restrained_S_all 1.077
_refine_ls_R_factor_gt 0.0219
_refine_ls_shift/su_max 0.004
_refine_ls_structure_factor_coef Fsqd
_refine_ls_weighting_details 'calc w=1/[\s^2^(Fo^2^)+(0.0185P)^2^+0.0181P] where P=(Fo^2^+2Fc^2^)/3'
_refine_ls_weighting_scheme calc
_refine_ls_wR_factor_ref 0.0454
_reflns_number_gt 5995
_reflns_number_total 6652
_reflns_threshold_expression I>2\s(I)
_cod_data_source_file is2603.cif
_cod_data_source_block I
_cod_database_code 2227679
_cod_database_fobs_code 2227679

loop_
_symmetry_equiv_pos_as_xyz
'x, y, z'
'-x, -y, z+1/2'
'x+1/2, -y+1/2, z'
'-x+1/2, y+1/2, z+1/2'

loop_
_atom_site_type_symbol
_atom_site_label
_atom_site_fract_x
_atom_site_fract_y
_atom_site_fract_z
_atom_site_U_iso_or_equiv
_atom_site_adp_type
_atom_site_calc_flag
_atom_site_refinement_flags
_atom_site_occupancy
_atom_site_disorder_assembly
_atom_site_disorder_group
Tb Tb1 0.878991(6) 0.769501(6) 0.19856(3) 0.01726(4) Uani d . 1 . .
N N1 0.75484(13) 0.80674(13) 0.1090(2) 0.0206(5) Uani d . 1 . .
C C2 0.74647(16) 0.87607(16) 0.0698(3) 0.0218(6) Uani d . 1 . .
C C3 0.68063(18) 0.90306(18) 0.0214(3) 0.0302(8) Uani d . 1 . .
C C4 0.62409(18) 0.8540(2) 0.0116(4) 0.0331(9) Uani d . 1 . .
H H4 0.5794 0.8695 -0.0209 0.04 Uiso calc R 1 . .
C C5 0.63268(17) 0.7836(2) 0.0487(3) 0.0304(8) Uani d . 1 . .
H H5 0.5945 0.751 0.0412 0.036 Uiso calc R 1 . .
C C6 0.69877(17) 0.76174(18) 0.0972(3) 0.0264(7) Uani d . 1 . .
H H6 0.7047 0.7138 0.1227 0.032 Uiso calc R 1 . .
C C7 0.81601(17) 0.91984(16) 0.0816(3) 0.0262(7) Uani d . 1 . .
O O8 0.86652(10) 0.89129(11) 0.1516(2) 0.0254(5) Uani d . 1 . .
O O9 0.82067(13) 0.97871(12) 0.0241(3) 0.0380(6) Uani d . 1 . .
C C10 0.6682(2) 0.9806(2) -0.0189(5) 0.0563(12) Uani d . 1 . .
H H10A 0.6886 0.989 -0.1068 0.084 Uiso calc R 1 . .
H H10B 0.6911 1.0119 0.0457 0.084 Uiso calc R 1 . .
H H10C 0.6172 0.9904 -0.0211 0.084 Uiso calc R 1 . .
N N11 0.94179(14) 0.77843(13) -0.0307(2) 0.0242(6) Uani d . 1 . .
C C12 0.93444(17) 0.72055(16) -0.1136(3) 0.0240(7) Uani d . 1 . .
C C13 0.9646(2) 0.71841(19) -0.2442(3) 0.0331(9) Uani d . 1 . .
C C14 1.0026(2) 0.77989(19) -0.2830(4) 0.0407(10) Uani d . 1 . .
H H14 1.0233 0.7813 -0.3687 0.049 Uiso calc R 1 . .
C C15 1.01063(19) 0.8380(2) -0.2005(4) 0.0404(9) Uani d . 1 . .
H H15 1.0366 0.8783 -0.2285 0.049 Uiso calc R 1 . .
C C16 0.97899(18) 0.83566(18) -0.0733(3) 0.0316(8) Uani d . 1 . .
H H16 0.9839 0.8752 -0.0161 0.038 Uiso calc R 1 . .
C C17 0.89107(17) 0.65991(18) -0.0524(3) 0.0231(7) Uani d . 1 . .
O O18 0.85345(12) 0.67662(11) 0.0515(2) 0.0233(5) Uani d . 1 . .
O O19 0.89462(13) 0.59921(13) -0.1012(2) 0.0421(6) Uani d . 1 . .
C C20 0.9552(2) 0.6564(2) -0.3396(3) 0.0529(12) Uani d . 1 . .
H H20A 0.9923 0.6211 -0.3232 0.079 Uiso calc R 1 . .
H H20B 0.9588 0.6734 -0.431 0.079 Uiso calc R 1 . .
H H20C 0.9085 0.6349 -0.3257 0.079 Uiso calc R 1 . .
N N21 0.97062(13) 0.67355(13) 0.2657(2) 0.0218(6) Uani d . 1 . .
C C22 1.03261(16) 0.69539(16) 0.3236(3) 0.0194(6) Uani d . 1 . .
C C23 1.08422(19) 0.64699(18) 0.3738(3) 0.0252(8) Uani d . 1 . .
C C24 1.06794(18) 0.57326(18) 0.3599(3) 0.0321(8) Uani d . 1 . .
H H24 1.1007 0.5391 0.3917 0.039 Uiso calc R 1 . .
C C25 1.00540(19) 0.55083(17) 0.3009(4) 0.0355(9) Uani d . 1 . .
H H25 0.9954 0.5019 0.2915 0.043 Uiso calc R 1 . .
C C26 0.95664(18) 0.60265(16) 0.2549(3) 0.0311(8) Uani d . 1 . .
H H26 0.9133 0.5878 0.2157 0.037 Uiso calc R 1 . .
C C27 1.04130(17) 0.77676(15) 0.3275(3) 0.0211(7) Uani d . 1 . .
O O28 0.99116(11) 0.81287(11) 0.2681(2) 0.0216(5) Uani d . 1 . .
O O29 1.09365(13) 0.80420(12) 0.3846(2) 0.0337(5) Uani d . 1 . .
C C30 1.1533(2) 0.66829(19) 0.4411(4) 0.0365(9) Uani d . 1 . .
H H30A 1.1797 0.7007 0.3835 0.055 Uiso calc R 1 . .
H H30B 1.182 0.626 0.4579 0.055 Uiso calc R 1 . .
H H30C 1.1428 0.6919 0.5253 0.055 Uiso calc R 1 . .
N N31 0.85257(14) 0.81025(13) 0.4399(2) 0.0214(5) Uani d . 1 . .
C C32 0.81292(16) 0.76643(16) 0.5184(3) 0.0209(7) Uani d . 1 . .
C C33 0.79403(18) 0.78474(18) 0.6512(3) 0.0280(8) Uani d . 1 . .
C C34 0.81700(15) 0.85172(17) 0.6973(5) 0.0374(7) Uani d . 1 . .
H H34 0.8048 0.8663 0.7843 0.045 Uiso calc R 1 . .
C C35 0.85745(19) 0.8969(2) 0.6171(3) 0.0376(9) Uani d . 1 . .
H H35 0.8725 0.9417 0.6486 0.045 Uiso calc R 1 . .
C C36 0.87514(16) 0.87394(18) 0.4880(4) 0.0298(8) Uani d . 1 . .
H H36 0.9034 0.9035 0.4334 0.036 Uiso calc R 1 . .
C C37 0.78728(16) 0.69799(17) 0.4476(3) 0.0213(7) Uani d . 1 . .
O O38 0.80812(12) 0.69262(11) 0.3243(2) 0.0254(5) Uani d . 1 . .
O O39 0.74967(12) 0.65377(12) 0.5063(2) 0.0306(5) Uani d . 1 . .
C C40 0.7506(2) 0.7367(2) 0.7431(3) 0.0462(11) Uani d . 1 . .
H H40A 0.748 0.7579 0.8315 0.069 Uiso calc R 1 . .
H H40B 0.7734 0.6902 0.7491 0.069 Uiso calc R 1 . .
H H40C 0.7025 0.7312 0.7075 0.069 Uiso calc R 1 . .
Na Na41 0.84271(7) 1.08389(6) -0.09718(12) 0.0286(3) Uani d . 1 . .
O O42 0.77005(16) 1.07464(14) -0.2808(3) 0.0468(7) Uani d D 1 . .
H H42A 0.764(2) 1.058(2) -0.356(3) 0.056 Uiso d D 1 . .
H H42B 0.7432(18) 1.1072(16) -0.257(3) 0.056 Uiso d D 1 . .
O O43 0.96139(14) 1.04567(12) -0.1891(2) 0.0340(6) Uani d D 1 . .
H H43A 0.9724(19) 1.0870(11) -0.209(3) 0.041 Uiso d D 1 . .
H H43B 0.9744(18) 1.0202(16) -0.250(3) 0.041 Uiso d D 1 . .
O O44 0.97142(17) 1.01756(16) 0.0874(3) 0.0452(7) Uani d . 1 . .
H H44A 0.941(2) 0.988(2) 0.098(4) 0.052(14) Uiso d . 1 . .
H H44B 0.984(2) 1.023(2) 0.011(4) 0.062(15) Uiso d . 1 . .
C C45 0.8279(2) 1.0581(3) -0.6322(5) 0.0689(13) Uani d . 1 . .
H H45A 0.854 1.0534 -0.7156 0.103 Uiso calc R 1 . .
H H45B 0.8577 1.0418 -0.5588 0.103 Uiso calc R 1 . .
H H45C 0.8152 1.1078 -0.6182 0.103 Uiso calc R 1 . .
C C46 0.7615(2) 1.0140(2) -0.6381(4) 0.0559(12) Uani d . 1 . .
H H46A 0.7321 1.0304 -0.7134 0.067 Uiso calc R 1 . .
H H46B 0.7748 0.9642 -0.6553 0.067 Uiso calc R 1 . .
O O47 0.71951(15) 1.01711(15) -0.5181(3) 0.0495(7) Uani d D 1 . .
H H47 0.6882(18) 1.0467(18) -0.525(4) 0.059 Uiso d D 1 . .

loop_
_atom_site_aniso_label
_atom_site_aniso_U_11
_atom_site_aniso_U_22
_atom_site_aniso_U_33
_atom_site_aniso_U_12
_atom_site_aniso_U_13
_atom_site_aniso_U_23
Tb1 0.01829(7) 0.01596(6) 0.01754(6) -0.00143(5) 0.00021(9) -0.00065(11)
N1 0.0205(14) 0.0203(14) 0.0209(12) -0.0017(11) 0.0016(10) -0.0017(11)
C2 0.0209(17) 0.0235(16) 0.0210(14) 0.0002(13) 0.0029(13) 0.0008(13)
C3 0.0251(19) 0.035(2) 0.0305(16) 0.0036(16) -0.0028(14) 0.0067(15)
C4 0.025(2) 0.044(2) 0.0305(19) 0.0014(18) -0.0022(16) 0.0036(17)
C5 0.020(2) 0.044(2) 0.0280(17) -0.0083(15) 0.0015(14) -0.0023(15)
C6 0.026(2) 0.0266(17) 0.0266(16) -0.0051(15) 0.0025(14) 0.0011(14)
C7 0.0258(19) 0.0212(17) 0.0316(17) -0.0033(14) 0.0038(14) -0.0019(14)
O8 0.0195(12) 0.0218(11) 0.0349(12) -0.0002(9) -0.0038(9) -0.0015(9)
O9 0.0319(14) 0.0284(13) 0.0535(15) -0.0011(11) 0.0010(12) 0.0213(12)
C10 0.036(2) 0.048(3) 0.085(3) 0.006(2) -0.017(2) 0.022(2)
N11 0.0229(16) 0.0250(15) 0.0247(13) -0.0018(12) 0.0002(11) 0.0026(11)
C12 0.0243(19) 0.0261(18) 0.0215(15) 0.0066(13) 0.0013(13) 0.0045(14)
C13 0.038(2) 0.040(2) 0.0216(16) 0.0124(17) 0.0079(15) 0.0019(15)
C14 0.047(2) 0.049(2) 0.025(3) 0.0076(16) 0.0158(18) 0.0132(18)
C15 0.034(2) 0.044(2) 0.044(2) 0.0016(17) 0.0119(17) 0.0187(19)
C16 0.030(2) 0.0296(18) 0.0351(18) -0.0032(15) 0.0018(15) 0.0073(15)
C17 0.0228(18) 0.0253(17) 0.0213(15) 0.0001(13) -0.0007(13) -0.0013(13)
O18 0.0246(12) 0.0231(11) 0.0220(10) -0.0013(10) 0.0031(9) -0.0037(9)
O19 0.0596(17) 0.0266(13) 0.0401(14) -0.0064(12) 0.0216(13) -0.0127(12)
C20 0.085(3) 0.047(2) 0.026(2) 0.017(2) 0.0180(18) -0.0006(16)
N21 0.0210(15) 0.0175(13) 0.0268(13) -0.0006(11) 0.0006(11) 0.0017(10)
C22 0.0241(18) 0.0160(15) 0.0180(13) -0.0017(13) 0.0026(12) 0.0008(12)
C23 0.025(2) 0.0234(17) 0.0274(17) 0.0017(15) 0.0017(15) 0.0037(14)
C24 0.0251(19) 0.0253(18) 0.046(2) 0.0061(15) 0.0007(16) 0.0093(16)
C25 0.037(2) 0.0160(17) 0.054(2) 0.0014(15) -0.0021(18) 0.0023(16)
C26 0.030(2) 0.0186(16) 0.0453(19) -0.0021(14) -0.0054(15) 0.0001(14)
C27 0.0213(18) 0.0237(17) 0.0184(14) -0.0023(13) 0.0035(12) 0.0010(13)
O28 0.0177(11) 0.0172(11) 0.0298(11) 0.0004(9) -0.0021(9) 0.0012(9)
O29 0.0307(14) 0.0242(12) 0.0463(14) -0.0051(11) -0.0151(12) -0.0019(11)
C30 0.034(2) 0.032(2) 0.043(2) 0.0024(17) -0.0071(17) 0.0057(17)
N31 0.0195(14) 0.0220(14) 0.0227(12) 0.0004(12) 0.0016(11) -0.0036(11)
C32 0.0148(17) 0.0289(17) 0.0192(14) -0.0007(14) 0.0005(12) -0.0018(13)
C33 0.0235(19) 0.039(2) 0.0215(14) -0.0012(15) -0.0014(12) 0.0010(13)
C34 0.0322(17) 0.056(2) 0.0234(13) -0.0029(15) 0.003(2) -0.015(3)
C35 0.039(2) 0.036(2) 0.038(2) -0.0087(17) 0.0002(17) -0.0173(17)
C36 0.026(2) 0.0308(18) 0.0329(18) -0.0072(15) 0.0039(14) -0.0073(15)
C37 0.0177(17) 0.0253(16) 0.0210(14) 0.0039(14) -0.0012(12) 0.0026(13)
O38 0.0324(14) 0.0240(12) 0.0199(10) -0.0061(10) 0.0037(10) -0.0026(9)
O39 0.0327(14) 0.0345(13) 0.0246(11) -0.0096(11) 0.0041(10) 0.0056(10)
C40 0.051(3) 0.067(3) 0.0206(16) -0.005(2) 0.0059(16) -0.0044(17)
Na41 0.0312(8) 0.0212(6) 0.0333(7) 0.0014(6) 0.0016(6) 0.0032(6)
O42 0.0501(16) 0.0436(16) 0.047(2) 0.0212(12) -0.0120(14) -0.0133(14)
O43 0.0413(15) 0.0226(13) 0.0382(14) -0.0012(12) 0.0097(12) -0.0011(11)
O44 0.0456(19) 0.0522(19) 0.0379(16) -0.0228(15) -0.0070(14) 0.0054(14)
C45 0.065(3) 0.067(3) 0.075(3) -0.007(3) 0.012(3) -0.009(3)
C46 0.052(3) 0.063(3) 0.053(3) 0.006(2) 0.001(2) -0.011(2)
O47 0.052(2) 0.0492(18) 0.0470(16) 0.0097(14) -0.0055(14) -0.0090(14)

loop_
_atom_type_symbol
_atom_type_description
_atom_type_scat_dispersion_real
_atom_type_scat_dispersion_imag
_atom_type_scat_source
C C 0.0033 0.0016 'International Tables Vol C Tables 4.2.6.8 and 6.1.1.4'
H H 0 0 'International Tables Vol C Tables 4.2.6.8 and 6.1.1.4'
N N 0.0061 0.0033 'International Tables Vol C Tables 4.2.6.8 and 6.1.1.4'
O O 0.0106 0.006 'International Tables Vol C Tables 4.2.6.8 and 6.1.1.4'
Tb Tb -0.1723 4.1537 'International Tables Vol C Tables 4.2.6.8 and 6.1.1.4'
Na Na 0.0362 0.0249 'International Tables Vol C Tables 4.2.6.8 and 6.1.1.4'

loop_
_geom_angle_atom_site_label_1
_geom_angle_atom_site_label_2
_geom_angle_atom_site_label_3
_geom_angle_site_symmetry_1
_geom_angle_site_symmetry_3
_geom_angle
_geom_angle_publ_flag
O38 Tb1 O18 . . 76.25(7) ?
O38 Tb1 O8 . . 130.96(7) ?
O18 Tb1 O8 . . 125.56(7) ?
O38 Tb1 O28 . . 124.11(7) ?
O18 Tb1 O28 . . 128.87(7) ?
O8 Tb1 O28 . . 79.11(7) ?
O38 Tb1 N21 . . 78.72(8) ?
O18 Tb1 N21 . . 77.21(8) ?
O8 Tb1 N21 . . 143.13(7) ?
O28 Tb1 N21 . . 64.64(7) ?
O38 Tb1 N31 . . 64.42(7) ?
O18 Tb1 N31 . . 140.66(8) ?
O8 Tb1 N31 . . 83.12(8) ?
O28 Tb1 N31 . . 77.95(8) ?
N21 Tb1 N31 . . 95.15(8) ?
O38 Tb1 N1 . . 81.03(8) ?
O18 Tb1 N1 . . 78.40(8) ?
O8 Tb1 N1 . . 65.02(7) ?
O28 Tb1 N1 . . 144.00(7) ?
N21 Tb1 N1 . . 151.31(8) ?
N31 Tb1 N1 . . 94.19(8) ?
O38 Tb1 N11 . . 141.19(7) ?
O18 Tb1 N11 . . 65.17(7) ?
O8 Tb1 N11 . . 78.69(7) ?
O28 Tb1 N11 . . 80.56(8) ?
N21 Tb1 N11 . . 88.57(8) ?
N31 Tb1 N11 . . 154.06(8) ?
N1 Tb1 N11 . . 94.71(8) ?
C6 N1 C2 . . 118.7(3) ?
C6 N1 Tb1 . . 123.9(2) ?
C2 N1 Tb1 . . 117.35(19) ?
N1 C2 C3 . . 122.5(3) ?
N1 C2 C7 . . 112.8(3) ?
C3 C2 C7 . . 124.6(3) ?
C4 C3 C2 . . 116.4(3) ?
C4 C3 C10 . . 119.4(3) ?
C2 C3 C10 . . 124.2(3) ?
C5 C4 C3 . . 121.3(3) ?
C5 C4 H4 . . 119.3 ?
C3 C4 H4 . . 119.3 ?
C4 C5 C6 . . 118.6(3) ?
C4 C5 H5 . . 120.7 ?
C6 C5 H5 . . 120.7 ?
N1 C6 C5 . . 122.5(3) ?
N1 C6 H6 . . 118.8 ?
C5 C6 H6 . . 118.8 ?
O9 C7 O8 . . 124.5(3) ?
O9 C7 C2 . . 119.6(3) ?
O8 C7 C2 . . 115.9(3) ?
C7 O8 Tb1 . . 125.82(19) ?
C7 O9 Na41 . . 172.7(2) ?
C3 C10 H10A . . 109.5 ?
C3 C10 H10B . . 109.5 ?
H10A C10 H10B . . 109.5 ?
C3 C10 H10C . . 109.5 ?
H10A C10 H10C . . 109.5 ?
H10B C10 H10C . . 109.5 ?
C16 N11 C12 . . 119.3(3) ?
C16 N11 Tb1 . . 124.5(2) ?
C12 N11 Tb1 . . 116.12(19) ?
N11 C12 C13 . . 122.5(3) ?
N11 C12 C17 . . 113.6(3) ?
C13 C12 C17 . . 123.9(3) ?
C14 C13 C12 . . 115.4(3) ?
C14 C13 C20 . . 120.9(3) ?
C12 C13 C20 . . 123.7(3) ?
C15 C14 C13 . . 122.5(4) ?
C15 C14 H14 . . 118.7 ?
C13 C14 H14 . . 118.7 ?
C14 C15 C16 . . 118.3(3) ?
C14 C15 H15 . . 120.9 ?
C16 C15 H15 . . 120.9 ?
N11 C16 C15 . . 121.9(3) ?
N11 C16 H16 . . 119 ?
C15 C16 H16 . . 119 ?
O19 C17 O18 . . 124.6(3) ?
O19 C17 C12 . . 119.8(3) ?
O18 C17 C12 . . 115.5(3) ?
C17 O18 Tb1 . . 125.3(2) ?
C13 C20 H20A . . 109.5 ?
C13 C20 H20B . . 109.5 ?
H20A C20 H20B . . 109.5 ?
C13 C20 H20C . . 109.5 ?
H20A C20 H20C . . 109.5 ?
H20B C20 H20C . . 109.5 ?
C22 N21 C26 . . 119.5(3) ?
C22 N21 Tb1 . . 117.91(18) ?
C26 N21 Tb1 . . 122.4(2) ?
N21 C22 C23 . . 122.6(3) ?
N21 C22 C27 . . 113.6(2) ?
C23 C22 C27 . . 123.8(3) ?
C22 C23 C24 . . 116.2(3) ?
C22 C23 C30 . . 124.8(3) ?
C24 C23 C30 . . 118.9(3) ?
C25 C24 C23 . . 121.4(3) ?
C25 C24 H24 . . 119.3 ?
C23 C24 H24 . . 119.3 ?
C24 C25 C26 . . 118.6(3) ?
C24 C25 H25 . . 120.7 ?
C26 C25 H25 . . 120.7 ?
N21 C26 C25 . . 121.6(3) ?
N21 C26 H26 . . 119.2 ?
C25 C26 H26 . . 119.2 ?
O29 C27 O28 . . 124.2(3) ?
O29 C27 C22 . . 120.4(3) ?
O28 C27 C22 . . 115.5(3) ?
C27 O28 Tb1 . . 126.68(18) ?
C27 O29 Na41 . 2_775 141.3(2) ?
C23 C30 H30A . . 109.5 ?
C23 C30 H30B . . 109.5 ?
H30A C30 H30B . . 109.5 ?
C23 C30 H30C . . 109.5 ?
H30A C30 H30C . . 109.5 ?
H30B C30 H30C . . 109.5 ?
C36 N31 C32 . . 119.8(3) ?
C36 N31 Tb1 . . 122.3(2) ?
C32 N31 Tb1 . . 117.86(18) ?
N31 C32 C33 . . 122.2(3) ?
N31 C32 C37 . . 114.0(2) ?
C33 C32 C37 . . 123.7(3) ?
C34 C33 C32 . . 116.6(3) ?
C34 C33 C40 . . 119.6(3) ?
C32 C33 C40 . . 123.8(3) ?
C35 C34 C33 . . 121.4(4) ?
C35 C34 H34 . . 119.3 ?
C33 C34 H34 . . 119.3 ?
C34 C35 C36 . . 118.3(3) ?
C34 C35 H35 . . 120.9 ?
C36 C35 H35 . . 120.9 ?
N31 C36 C35 . . 121.7(3) ?
N31 C36 H36 . . 119.2 ?
C35 C36 H36 . . 119.2 ?
O39 C37 O38 . . 124.8(3) ?
O39 C37 C32 . . 121.1(3) ?
O38 C37 C32 . . 114.1(3) ?
C37 O38 Tb1 . . 129.57(19) ?
C37 O39 Na41 . 4_645 124.7(2) ?
C33 C40 H40A . . 109.5 ?
C33 C40 H40B . . 109.5 ?
H40A C40 H40B . . 109.5 ?
C33 C40 H40C . . 109.5 ?
H40A C40 H40C . . 109.5 ?
H40B C40 H40C . . 109.5 ?
O42 Na41 O9 . . 104.30(10) ?
O42 Na41 O39 . 4_654 87.81(9) ?
O9 Na41 O39 . 4_654 96.24(9) ?
O42 Na41 O29 . 2_774 107.23(11) ?
O9 Na41 O29 . 2_774 148.47(10) ?
O39 Na41 O29 4_654 2_774 84.99(9) ?
O42 Na41 O43 . . 102.01(10) ?
O9 Na41 O43 . . 96.01(9) ?
O39 Na41 O43 4_654 . 161.88(10) ?
O29 Na41 O43 2_774 . 77.59(9) ?
H42A O42 H42B . . 117(4) ?
H43A O43 H43B . . 107(3) ?
H44A O44 H44B . . 115(4) ?
C46 C45 H45A . . 109.5 ?
C46 C45 H45B . . 109.5 ?
H45A C45 H45B . . 109.5 ?
C46 C45 H45C . . 109.5 ?
H45A C45 H45C . . 109.5 ?
H45B C45 H45C . . 109.5 ?
O47 C46 C45 . . 113.5(4) ?
O47 C46 H46A . . 108.9 ?
C45 C46 H46A . . 108.9 ?
O47 C46 H46B . . 108.9 ?
C45 C46 H46B . . 108.9 ?
H46A C46 H46B . . 107.7 ?
C46 O47 H47 . . 111(3) ?

loop_
_geom_bond_atom_site_label_1
_geom_bond_atom_site_label_2
_geom_bond_site_symmetry_2
_geom_bond_distance
_geom_bond_publ_flag
Tb1 O8 . 2.315(2) y
Tb1 O18 . 2.302(2) y
Tb1 O28 . 2.326(2) y
Tb1 O38 . 2.300(2) y
Tb1 N1 . 2.553(2) y
Tb1 N11 . 2.553(3) y
Tb1 N21 . 2.543(2) y
Tb1 N31 . 2.551(2) y
Na41 O9 . 2.324(2) y
Na41 O29 2_774 2.390(3) y
Na41 O39 4_654 2.374(2) y
Na41 O42 . 2.265(3) y
Na41 O43 . 2.476(3) y
N1 C6 . 1.334(4) ?
N1 C2 . 1.351(4) ?
C2 C3 . 1.399(4) ?
C2 C7 . 1.523(4) ?
C3 C4 . 1.387(4) ?
C3 C10 . 1.509(5) ?
C4 C5 . 1.366(5) ?
C4 H4 . 0.93 ?
C5 C6 . 1.372(4) ?
C5 H5 . 0.93 ?
C6 H6 . 0.93 ?
C7 O9 . 1.233(3) ?
C7 O8 . 1.277(4) ?
C10 H10A . 0.96 ?
C10 H10B . 0.96 ?
C10 H10C . 0.96 ?
N11 C16 . 1.332(4) ?
N11 C12 . 1.357(3) ?
C12 C13 . 1.408(4) ?
C12 C17 . 1.507(4) ?
C13 C14 . 1.392(5) ?
C13 C20 . 1.497(5) ?
C14 C15 . 1.360(5) ?
C14 H14 . 0.93 ?
C15 C16 . 1.388(4) ?
C15 H15 . 0.93 ?
C16 H16 . 0.93 ?
C17 O19 . 1.226(4) ?
C17 O18 . 1.279(3) ?
C20 H20A . 0.96 ?
C20 H20B . 0.96 ?
C20 H20C . 0.96 ?
N21 C22 . 1.343(4) ?
N21 C26 . 1.343(4) ?
C22 C23 . 1.400(4) ?
C22 C27 . 1.517(4) ?
C23 C24 . 1.406(4) ?
C23 C30 . 1.493(5) ?
C24 C25 . 1.359(4) ?
C24 H24 . 0.93 ?
C25 C26 . 1.393(4) ?
C25 H25 . 0.93 ?
C26 H26 . 0.93 ?
C27 O29 . 1.230(4) ?
C27 O28 . 1.285(3) ?
C30 H30A . 0.96 ?
C30 H30B . 0.96 ?
C30 H30C . 0.96 ?
N31 C36 . 1.339(4) ?
N31 C32 . 1.341(4) ?
C32 C33 . 1.401(4) ?
C32 C37 . 1.524(4) ?
C33 C34 . 1.389(4) ?
C33 C40 . 1.505(5) ?
C34 C35 . 1.374(5) ?
C34 H34 . 0.93 ?
C35 C36 . 1.385(5) ?
C35 H35 . 0.93 ?
C36 H36 . 0.93 ?
C37 O39 . 1.221(3) ?
C37 O38 . 1.283(3) ?
C40 H40A . 0.96 ?
C40 H40B . 0.96 ?
C40 H40C . 0.96 ?
O42 H42A . 0.814(18) ?
O42 H42B . 0.814(18) ?
O43 H43A . 0.817(18) ?
O43 H43B . 0.806(17) ?
O44 H44A . 0.80(4) ?
O44 H44B . 0.80(4) ?
C45 C46 . 1.474(5) ?
C45 H45A . 0.96 ?
C45 H45B . 0.96 ?
C45 H45C . 0.96 ?
C46 O47 . 1.419(5) ?
C46 H46A . 0.97 ?
C46 H46B . 0.97 ?
O47 H47 . 0.800(18) ?

loop_
_geom_hbond_atom_site_label_D
_geom_hbond_atom_site_label_H
_geom_hbond_atom_site_label_A
_geom_hbond_site_symmetry_A
_geom_hbond_distance_DH
_geom_hbond_distance_HA
_geom_hbond_distance_DA
_geom_hbond_angle_DHA
O42 H42A O47 . 0.814(18) 1.95(2) 2.742(4) 163(4)
O42 H42B O38 4_654 0.814(18) 2.01(2) 2.819(3) 169(4)
O43 H43A O28 2_774 0.817(18) 1.986(19) 2.796(3) 171(4)
O43 H43A O29 2_774 0.817(18) 2.53(3) 3.050(3) 122(3)
O43 H43B O44 2_774 0.806(17) 2.02(2) 2.794(4) 162(3)
O44 H44A O8 . 0.80(4) 2.31(4) 3.103(4) 170(4)
O44 H44A O9 . 0.80(4) 2.34(4) 2.943(4) 133(4)
O44 H44B O43 . 0.80(4) 2.07(4) 2.790(4) 151(4)
O47 H47 O19 4_654 0.800(18) 1.96(2) 2.726(3) 159(4)
